data_4109405
loop_
_publ_author_name
'Mikhail Shatruk'
'Alina Dragulescu-Andrasi'
'Kristen Chambers'
'Sebastian A. Stoian'
'Emile L. Bominaar'
'Catalina Achim'
'Kim R. Dunbar'

_publ_contact_author_address
; 
Department of Chemistry
Texas A&M University
PO Box 30012 
College Station 
Texas 77842-3012 
USA
;
_publ_contact_author_email dunbar@mail.chem.tamu.edu
_publ_contact_author_fax (979)8457177
_publ_contact_author_name 'Dunbar, Kim R.'
_publ_contact_author_phone (979)8625235
_publ_section_title
;
 Properties of Prussian Blue Materials Manifested in Molecular Complexes:
 Observation of Cyanide Linkage Isomerism and Spin-Crossover Behavior in
 Pentanuclear Cyanide Clusters
;
_journal_name_full 'Journal of the American Chemical Society'
_journal_page_first 6104
_journal_page_last 6116
_journal_paper_doi 10.1021/ja066273x
_journal_volume 129
_journal_year 2007
_chemical_formula_sum 'C108 H96 Co2 Fe3 N24'
_chemical_formula_weight 2015.50
_chemical_name_systematic
;
 ?
;
_space_group_IT_number 14
_symmetry_cell_setting monoclinic
_symmetry_space_group_name_Hall '-P 2ybc'
_symmetry_space_group_name_H-M 'P 1 21/c 1'
_atom_sites_solution_hydrogens geom
_atom_sites_solution_primary direct
_atom_sites_solution_secondary difmap
_audit_creation_method SHELXL-97
_cell_angle_alpha 90.00
_cell_angle_beta 97.938(4)
_cell_angle_gamma 90.00
_cell_formula_units_Z 4
_cell_length_a 19.159(4)
_cell_length_b 24.952(5)
_cell_length_c 24.709(5)
_cell_measurement_reflns_used 109
_cell_measurement_temperature 110(2)
_cell_volume 11699(4)
_computing_cell_refinement 'SMART V5.625 (Bruker, 2000)'
_computing_data_collection 'SMART V5.625 (Bruker, 2000)'
_computing_data_reduction 'SAINT V6.32 (Bruker, 2001)'
_computing_molecular_graphics 'X-Seed (Barbour, 2001)'
_computing_publication_material 'SHELXL-97 (Sheldrick, 1997)'
_computing_structure_refinement 'SHELXL-97 (Sheldrick, 1997)'
_computing_structure_solution 'SHELXS-97 (Sheldrick, 1997)'
_diffrn_ambient_temperature 110(2)
_diffrn_measured_fraction_theta_full 0.997
_diffrn_measured_fraction_theta_max 0.997
_diffrn_measurement_device_type 'Bruker SMART 1000 CCD area-detector'
_diffrn_measurement_method 'profile data from \w scans'
_diffrn_radiation_monochromator graphite
_diffrn_radiation_source 'fine-focus sealed tube'
_diffrn_radiation_type MoK\a
_diffrn_radiation_wavelength 0.71073
_diffrn_reflns_av_R_equivalents 0.1639
_diffrn_reflns_av_sigmaI/netI 0.2104
_diffrn_reflns_limit_h_max 21
_diffrn_reflns_limit_h_min -21
_diffrn_reflns_limit_k_max 27
_diffrn_reflns_limit_k_min -27
_diffrn_reflns_limit_l_max 27
_diffrn_reflns_limit_l_min -27
_diffrn_reflns_number 76232
_diffrn_reflns_theta_full 23.26
_diffrn_reflns_theta_max 23.26
_diffrn_reflns_theta_min 1.17
_exptl_absorpt_coefficient_mu 0.693
_exptl_absorpt_correction_T_max 0.9467
_exptl_absorpt_correction_T_min 0.7457
_exptl_absorpt_correction_type multi-scan
_exptl_absorpt_process_details 'SADABS v2.03 (Bruker, 2003)'
_exptl_crystal_colour 'burgundy red'
_exptl_crystal_density_diffrn 1.144
_exptl_crystal_description block
_exptl_crystal_F_000 4176
_exptl_crystal_size_max 0.45
_exptl_crystal_size_mid 0.22
_exptl_crystal_size_min 0.08
_platon_squeeze_details ' ?'
_refine_diff_density_max 0.648
_refine_diff_density_min -0.782
_refine_diff_density_rms 0.106
_refine_ls_extinction_coef 0.000156(10)
_refine_ls_extinction_expression Fc^*^=kFc[1+0.001xFc^2^\l^3^/sin(2\q)]^-1/4^
_refine_ls_extinction_method SHELXL
_refine_ls_goodness_of_fit_ref 1.003
_refine_ls_hydrogen_treatment constr
_refine_ls_matrix_type full
_refine_ls_number_parameters 1259
_refine_ls_number_reflns 16757
_refine_ls_number_restraints 0
_refine_ls_restrained_S_all 1.003
_refine_ls_R_factor_all 0.1547
_refine_ls_R_factor_gt 0.0798
_refine_ls_shift/su_max 0.020
_refine_ls_shift/su_mean 0.001
_refine_ls_structure_factor_coef Fsqd
_refine_ls_weighting_details
; calc
 [1.00000+0.00000exp(0.00(sin\q/\l)^2^)]/
   [\s^2^(Fo^2^)+15.0000+0.0000*P+(0.0500P)^2^+0.0000sin\q/\l]
 where P = 0.33330Fo^2^ + 0.66670Fc^2^
;
_refine_ls_weighting_scheme calc
_refine_ls_wR_factor_gt 0.1758
_refine_ls_wR_factor_ref 0.1929
_reflns_number_gt 7111
_reflns_number_total 16757
_reflns_threshold_expression >2sigma(I)
_cod_data_source_file ja066273xsi20060829_022504.cif
_cod_data_source_block p21_c_2
_cod_original_formula_sum 'C86.40 H76.80 Co1.60 Fe2.40 N19.20'
_cod_database_code 4109405

loop_
_symmetry_equiv_pos_as_xyz
'x, y, z'
'-x, y+1/2, -z+1/2'
'-x, -y, -z'
'x, -y-1/2, z-1/2'

loop_
_atom_site_label
_atom_site_type_symbol
_atom_site_fract_x
_atom_site_fract_y
_atom_site_fract_z
_atom_site_U_iso_or_equiv
_atom_site_adp_type
_atom_site_occupancy
_atom_site_symmetry_multiplicity
_atom_site_calc_flag
_atom_site_refinement_flags
Co1 Co 0.35064(2) 0.483126(18) 0.244927(18) 0.03915(14) Uani 1 1 d .
Co2 Co 0.17522(2) 0.646684(17) 0.363445(17) 0.03297(13) Uani 1 1 d .
Fe1 Fe 0.43684(2) 0.62592(2) 0.383059(18) 0.03891(15) Uani 1 1 d .
Fe2 Fe 0.20294(2) 0.633999(18) 0.168171(18) 0.03600(15) Uani 1 1 d .
Fe3 Fe 0.13886(2) 0.452131(18) 0.335968(18) 0.03443(15) Uani 1 1 d .
N1 N 0.40274(12) 0.55842(10) 0.33967(10) 0.0422(9) Uani 1 1 d .
N2 N 0.27482(12) 0.58131(10) 0.19346(9) 0.0386(9) Uani 1 1 d .
N3 N 0.21432(12) 0.45813(9) 0.29109(9) 0.0314(8) Uani 1 1 d .
N4 N 0.33532(12) 0.65078(10) 0.37277(9) 0.0349(8) Uani 1 1 d .
N5 N 0.17487(11) 0.63370(9) 0.24133(9) 0.0267(8) Uani 1 1 d .
N6 N 0.16546(11) 0.52436(10) 0.36252(9) 0.0338(8) Uani 1 1 d .
N7 N 0.49135(15) 0.50560(13) 0.20412(13) 0.0802(12) Uani 1 1 d .
N8 N 0.40842(15) 0.38119(12) 0.30046(12) 0.0704(11) Uani 1 1 d .
N9 N 0.30402(16) 0.42123(12) 0.13998(12) 0.0701(11) Uani 1 1 d .
N10 N 0.17785(14) 0.76713(11) 0.34797(11) 0.0594(11) Uani 1 1 d .
N11 N 0.19065(15) 0.66700(12) 0.48582(11) 0.0617(11) Uani 1 1 d .
N12 N 0.01461(13) 0.64404(12) 0.35859(11) 0.0609(11) Uani 1 1 d .
N13 N 0.42822(12) 0.60334(11) 0.46372(11) 0.0518(10) Uani 1 1 d .
N14 N 0.53716(12) 0.59190(11) 0.41130(12) 0.0609(10) Uani 1 1 d .
N15 N 0.48326(12) 0.69861(11) 0.41073(9) 0.0413(9) Uani 1 1 d .
N16 N 0.46770(12) 0.65954(10) 0.31305(10) 0.0444(9) Uani 1 1 d .
N17 N 0.26890(12) 0.69266(10) 0.18869(9) 0.0360(8) Uani 1 1 d .
N18 N 0.23603(12) 0.64286(10) 0.09640(9) 0.0362(8) Uani 1 1 d .
N19 N 0.12417(13) 0.68077(10) 0.13953(10) 0.0396(9) Uani 1 1 d .
N20 N 0.13547(11) 0.57749(10) 0.14182(9) 0.0340(8) Uani 1 1 d .
N21 N 0.06708(11) 0.48082(9) 0.27844(10) 0.0309(8) Uani 1 1 d .
N22 N 0.10229(13) 0.38381(10) 0.30481(10) 0.0421(9) Uani 1 1 d .
N23 N 0.07161(12) 0.44736(10) 0.38816(10) 0.0397(9) Uani 1 1 d .
N24 N 0.19871(12) 0.41299(10) 0.39373(10) 0.0420(9) Uani 1 1 d .
C1 C 0.38243(14) 0.52729(13) 0.30734(12) 0.0373(11) Uani 1 1 d .
C2 C 0.30818(15) 0.54497(12) 0.21168(12) 0.0364(11) Uani 1 1 d .
C3 C 0.26427(14) 0.46756(12) 0.27103(11) 0.0271(9) Uani 1 1 d .
C4 C 0.27295(14) 0.64858(11) 0.36904(11) 0.0262(9) Uani 1 1 d .
C5 C 0.16961(14) 0.63904(11) 0.28761(11) 0.0261(9) Uani 1 1 d .
C6 C 0.17270(13) 0.57112(12) 0.36940(11) 0.0277(9) Uani 1 1 d .
C7 C 0.43908(16) 0.49671(15) 0.21913(14) 0.0562(13) Uani 1 1 d .
C8 C 0.38784(16) 0.42254(13) 0.27943(13) 0.0488(12) Uani 1 1 d .
C9 C 0.32098(17) 0.44452(13) 0.18018(13) 0.0470(12) Uani 1 1 d .
C10 C 0.17462(15) 0.71910(12) 0.35346(13) 0.0378(11) Uani 1 1 d .
C11 C 0.18365(16) 0.65865(13) 0.44003(12) 0.0399(11) Uani 1 1 d .
C12 C 0.07718(15) 0.64525(12) 0.35998(12) 0.0380(11) Uani 1 1 d .
C13 C 0.48728(16) 0.57917(14) 0.49437(15) 0.0588(13) Uani 1 1 d .
C14 C 0.5425(2) 0.57310(16) 0.46418(17) 0.0814(17) Uani 1 1 d .
C15 C 0.37681(19) 0.60934(15) 0.49282(15) 0.0683(15) Uani 1 1 d .
H15 H 0.3354 0.6261 0.4750 0.082 Uiso 1 1 calc R
C16 C 0.37540(19) 0.59327(14) 0.55002(15) 0.0611(13) Uani 1 1 d .
C17 C 0.4309(2) 0.57018(17) 0.57596(16) 0.0772(16) Uani 1 1 d .
C18 C 0.48708(18) 0.56198(15) 0.54970(14) 0.0611(13) Uani 1 1 d .
C19 C 0.5548(2) 0.53808(15) 0.57421(17) 0.0791(16) Uani 1 1 d .
H19 H 0.5608 0.5276 0.6115 0.095 Uiso 1 1 calc R
C20 C 0.60547(19) 0.53132(15) 0.54600(15) 0.0693(15) Uani 1 1 d .
H20 H 0.6461 0.5140 0.5644 0.083 Uiso 1 1 calc R
C21 C 0.60907(16) 0.54558(14) 0.49323(14) 0.0517(12) Uani 1 1 d .
C22 C 0.6618(2) 0.54204(16) 0.46202(17) 0.0806(16) Uani 1 1 d .
C23 C 0.66003(17) 0.56126(15) 0.40995(15) 0.0629(14) Uani 1 1 d .
C24 C 0.5928(2) 0.58742(15) 0.38381(18) 0.0928(17) Uani 1 1 d .
H24 H 0.5898 0.6009 0.3476 0.111 Uiso 1 1 calc R
C25 C 0.3076(2) 0.60533(17) 0.57515(16) 0.0931(18) Uani 1 1 d .
H25A H 0.3005 0.5774 0.6017 0.140 Uiso 1 1 calc R
H25B H 0.2672 0.6061 0.5462 0.140 Uiso 1 1 calc R
H25C H 0.3122 0.6402 0.5935 0.140 Uiso 1 1 calc R
C26 C 0.4382(2) 0.54890(16) 0.63419(14) 0.0808(16) Uani 1 1 d .
H26A H 0.4252 0.5771 0.6586 0.121 Uiso 1 1 calc R
H26B H 0.4870 0.5379 0.6458 0.121 Uiso 1 1 calc R
H26C H 0.4069 0.5180 0.6357 0.121 Uiso 1 1 calc R
C27 C 0.7339(2) 0.51443(17) 0.49202(19) 0.0981(19) Uani 1 1 d .
H27A H 0.7430 0.5266 0.5301 0.147 Uiso 1 1 calc R
H27B H 0.7735 0.5248 0.4730 0.147 Uiso 1 1 calc R
H27C H 0.7287 0.4754 0.4911 0.147 Uiso 1 1 calc R
C28 C 0.7149(2) 0.5586(2) 0.37333(19) 0.134(2) Uani 1 1 d .
H28A H 0.7509 0.5859 0.3843 0.200 Uiso 1 1 calc R
H28B H 0.6934 0.5653 0.3356 0.200 Uiso 1 1 calc R
H28C H 0.7367 0.5230 0.3759 0.200 Uiso 1 1 calc R
C29 C 0.51289(15) 0.72830(13) 0.37322(12) 0.0392(11) Uani 1 1 d .
C30 C 0.50432(17) 0.70646(14) 0.31911(13) 0.0479(12) Uani 1 1 d .
C31 C 0.49122(16) 0.72111(14) 0.46135(13) 0.0485(12) Uani 1 1 d .
H31 H 0.4731 0.7018 0.4895 0.058 Uiso 1 1 calc R
C32 C 0.52489(15) 0.77187(13) 0.47597(11) 0.0382(11) Uani 1 1 d .
C33 C 0.55386(16) 0.79965(14) 0.43910(12) 0.0444(12) Uani 1 1 d .
C34 C 0.55028(16) 0.77634(13) 0.38554(13) 0.0470(12) Uani 1 1 d .
C35 C 0.57774(19) 0.80345(16) 0.33984(14) 0.0692(14) Uani 1 1 d .
H35 H 0.6024 0.8364 0.3462 0.083 Uiso 1 1 calc R
C36 C 0.56855(19) 0.78256(15) 0.28963(14) 0.0646(14) Uani 1 1 d .
H36 H 0.5859 0.8016 0.2610 0.078 Uiso 1 1 calc R
C37 C 0.53354(18) 0.73256(15) 0.27740(13) 0.0576(13) Uani 1 1 d .
C38 C 0.51998(18) 0.70990(14) 0.22351(13) 0.0551(13) Uani 1 1 d .
C39 C 0.48256(18) 0.66313(14) 0.21650(13) 0.0533(13) Uani 1 1 d .
C40 C 0.45537(18) 0.63941(14) 0.26121(13) 0.0567(13) Uani 1 1 d .
H40 H 0.4273 0.6081 0.2549 0.068 Uiso 1 1 calc R
C41 C 0.52831(18) 0.79034(16) 0.53406(13) 0.0665(14) Uani 1 1 d .
H41A H 0.5777 0.7930 0.5507 0.100 Uiso 1 1 calc R
H41B H 0.5037 0.7646 0.5546 0.100 Uiso 1 1 calc R
H41C H 0.5058 0.8256 0.5348 0.100 Uiso 1 1 calc R
C42 C 0.59045(19) 0.85207(14) 0.45393(15) 0.0715(15) Uani 1 1 d .
H42A H 0.5608 0.8743 0.4742 0.107 Uiso 1 1 calc R
H42B H 0.5987 0.8708 0.4205 0.107 Uiso 1 1 calc R
H42C H 0.6356 0.8452 0.4767 0.107 Uiso 1 1 calc R
C43 C 0.5498(2) 0.73749(16) 0.17726(12) 0.0767(15) Uani 1 1 d .
H43A H 0.5708 0.7107 0.1554 0.115 Uiso 1 1 calc R
H43B H 0.5860 0.7633 0.1923 0.115 Uiso 1 1 calc R
H43C H 0.5119 0.7564 0.1541 0.115 Uiso 1 1 calc R
C44 C 0.46524(19) 0.63664(15) 0.15811(12) 0.0633(14) Uani 1 1 d .
H44A H 0.4446 0.6636 0.1318 0.095 Uiso 1 1 calc R
H44B H 0.4316 0.6072 0.1597 0.095 Uiso 1 1 calc R
H44C H 0.5087 0.6226 0.1466 0.095 Uiso 1 1 calc R
C45 C 0.29964(16) 0.71395(13) 0.14593(12) 0.0405(11) Uani 1 1 d .
C46 C 0.28068(16) 0.68667(13) 0.09513(13) 0.0418(11) Uani 1 1 d .
C47 C 0.28698(17) 0.71686(13) 0.23767(13) 0.0496(12) Uani 1 1 d .
H47 H 0.2685 0.7027 0.2685 0.059 Uiso 1 1 calc R
C48 C 0.33245(17) 0.76262(13) 0.24553(13) 0.0505(12) Uani 1 1 d .
C49 C 0.36330(16) 0.78152(13) 0.20282(13) 0.0470(12) Uani 1 1 d .
C50 C 0.34565(16) 0.75684(14) 0.15110(14) 0.0541(12) Uani 1 1 d .
C51 C 0.37083(19) 0.77286(16) 0.09838(15) 0.0729(15) Uani 1 1 d .
H51 H 0.4025 0.8022 0.0990 0.088 Uiso 1 1 calc R
C52 C 0.35154(17) 0.74850(13) 0.05148(14) 0.0508(12) Uani 1 1 d .
H52 H 0.3692 0.7614 0.0198 0.061 Uiso 1 1 calc R
C53 C 0.30611(17) 0.70452(14) 0.04636(13) 0.0524(13) Uani 1 1 d .
C54 C 0.28606(18) 0.67325(16) -0.00300(13) 0.0605(14) Uani 1 1 d .
C55 C 0.24207(19) 0.63160(17) -0.00018(13) 0.0691(14) Uani 1 1 d .
C56 C 0.21956(18) 0.61676(16) 0.04913(14) 0.0624(14) Uani 1 1 d .
H56 H 0.1905 0.5859 0.0490 0.075 Uiso 1 1 calc R
C57 C 0.34886(17) 0.78430(14) 0.30291(13) 0.0586(13) Uani 1 1 d .
H57A H 0.4001 0.7864 0.3132 0.088 Uiso 1 1 calc R
H57B H 0.3288 0.7604 0.3283 0.088 Uiso 1 1 calc R
H57C H 0.3284 0.8201 0.3046 0.088 Uiso 1 1 calc R
C58 C 0.41020(18) 0.83074(14) 0.21072(15) 0.0699(15) Uani 1 1 d .
H58A H 0.3839 0.8622 0.1954 0.105 Uiso 1 1 calc R
H58B H 0.4516 0.8254 0.1921 0.105 Uiso 1 1 calc R
H58C H 0.4254 0.8364 0.2498 0.105 Uiso 1 1 calc R
C59 C 0.31317(18) 0.69458(18) -0.05262(12) 0.0803(16) Uani 1 1 d .
H59A H 0.2895 0.6763 -0.0852 0.120 Uiso 1 1 calc R
H59B H 0.3641 0.6883 -0.0495 0.120 Uiso 1 1 calc R
H59C H 0.3038 0.7331 -0.0557 0.120 Uiso 1 1 calc R
C60 C 0.2144(2) 0.59835(18) -0.05083(16) 0.117(2) Uani 1 1 d .
H60A H 0.2348 0.6119 -0.0824 0.175 Uiso 1 1 calc R
H60B H 0.1630 0.6012 -0.0580 0.175 Uiso 1 1 calc R
H60C H 0.2279 0.5608 -0.0445 0.175 Uiso 1 1 calc R
C61 C 0.06825(15) 0.65364(12) 0.11336(12) 0.0374(11) Uani 1 1 d .
C62 C 0.07462(16) 0.59719(12) 0.11317(12) 0.0396(11) Uani 1 1 d .
C63 C 0.12063(18) 0.73417(13) 0.14075(13) 0.0538(13) Uani 1 1 d .
H63 H 0.1589 0.7538 0.1598 0.065 Uiso 1 1 calc R
C64 C 0.0603(2) 0.76293(13) 0.11388(17) 0.0776(16) Uani 1 1 d .
C65 C 0.0025(2) 0.73548(14) 0.08531(15) 0.0683(14) Uani 1 1 d .
C66 C 0.00567(19) 0.67911(15) 0.08433(15) 0.0627(14) Uani 1 1 d .
C67 C -0.04569(19) 0.64527(14) 0.05688(15) 0.0676(14) Uani 1 1 d .
H67 H -0.0853 0.6609 0.0352 0.081 Uiso 1 1 calc R
C68 C -0.04138(17) 0.59091(15) 0.05983(15) 0.0657(14) Uani 1 1 d .
H68 H -0.0801 0.5699 0.0436 0.079 Uiso 1 1 calc R
C69 C 0.02094(16) 0.56429(13) 0.08718(13) 0.0439(12) Uani 1 1 d .
C70 C 0.02789(16) 0.50722(14) 0.09130(14) 0.0494(12) Uani 1 1 d .
C71 C 0.09207(17) 0.48706(13) 0.12238(13) 0.0457(12) Uani 1 1 d .
C72 C 0.14141(16) 0.52377(12) 0.14476(12) 0.0369(11) Uani 1 1 d .
H72 H 0.1838 0.5099 0.1642 0.044 Uiso 1 1 calc R
C73 C 0.0662(2) 0.82450(15) 0.11416(18) 0.1011(19) Uani 1 1 d .
H73A H 0.0576 0.8379 0.0765 0.152 Uiso 1 1 calc R
H73B H 0.1136 0.8350 0.1309 0.152 Uiso 1 1 calc R
H73C H 0.0312 0.8397 0.1352 0.152 Uiso 1 1 calc R
C74 C -0.0596(2) 0.76391(16) 0.05621(18) 0.1092(19) Uani 1 1 d .
H74A H -0.0806 0.7865 0.0821 0.164 Uiso 1 1 calc R
H74B H -0.0944 0.7377 0.0400 0.164 Uiso 1 1 calc R
H74C H -0.0448 0.7863 0.0273 0.164 Uiso 1 1 calc R
C75 C -0.02364(19) 0.46802(15) 0.06416(15) 0.0720(15) Uani 1 1 d .
H75A H -0.0628 0.4872 0.0428 0.108 Uiso 1 1 calc R
H75B H -0.0417 0.4459 0.0919 0.108 Uiso 1 1 calc R
H75C H -0.0005 0.4451 0.0398 0.108 Uiso 1 1 calc R
C76 C 0.10443(18) 0.42724(12) 0.12729(15) 0.0570(13) Uani 1 1 d .
H76A H 0.1502 0.4204 0.1492 0.085 Uiso 1 1 calc R
H76B H 0.1041 0.4118 0.0908 0.085 Uiso 1 1 calc R
H76C H 0.0670 0.4108 0.1450 0.085 Uiso 1 1 calc R
C77 C 0.02263(15) 0.44323(12) 0.25427(13) 0.0412(11) Uani 1 1 d .
C78 C 0.04078(16) 0.38873(12) 0.26746(13) 0.0440(12) Uani 1 1 d .
C79 C 0.05005(15) 0.53128(12) 0.26575(11) 0.0320(10) Uani 1 1 d .
H79 H 0.0801 0.5590 0.2817 0.038 Uiso 1 1 calc R
C80 C -0.01288(16) 0.54595(13) 0.22833(13) 0.0437(11) Uani 1 1 d .
C81 C -0.05785(16) 0.50684(13) 0.20678(14) 0.0469(12) Uani 1 1 d .
C82 C -0.03984(17) 0.45268(12) 0.21732(13) 0.0445(12) Uani 1 1 d .
C83 C -0.0801(2) 0.40849(12) 0.19544(16) 0.0687(15) Uani 1 1 d .
H83 H -0.1231 0.4148 0.1721 0.082 Uiso 1 1 calc R
C84 C -0.0599(2) 0.35840(15) 0.20643(16) 0.0802(16) Uani 1 1 d .
H84 H -0.0884 0.3301 0.1899 0.096 Uiso 1 1 calc R
C85 C 0.00314(18) 0.34515(13) 0.24226(15) 0.0563(13) Uani 1 1 d .
C86 C 0.0279(2) 0.29216(16) 0.25736(18) 0.0897(18) Uani 1 1 d .
C87 C 0.08821(19) 0.28657(14) 0.29692(17) 0.0693(15) Uani 1 1 d .
C88 C 0.12307(17) 0.33224(13) 0.31709(14) 0.0494(12) Uani 1 1 d .
H88 H 0.1653 0.3275 0.3417 0.059 Uiso 1 1 calc R
C89 C -0.02649(16) 0.60597(11) 0.21948(13) 0.0464(12) Uani 1 1 d .
H89A H -0.0500 0.6121 0.1822 0.070 Uiso 1 1 calc R
H89B H 0.0185 0.6253 0.2249 0.070 Uiso 1 1 calc R
H89C H -0.0566 0.6190 0.2457 0.070 Uiso 1 1 calc R
C90 C -0.12510(18) 0.52373(15) 0.17041(16) 0.0767(16) Uani 1 1 d .
H90A H -0.1592 0.5373 0.1932 0.115 Uiso 1 1 calc R
H90B H -0.1452 0.4928 0.1493 0.115 Uiso 1 1 calc R
H90C H -0.1141 0.5519 0.1453 0.115 Uiso 1 1 calc R
C91 C -0.0131(2) 0.24393(15) 0.23415(19) 0.110(2) Uani 1 1 d .
H91A H 0.0192 0.2181 0.2210 0.165 Uiso 1 1 calc R
H91B H -0.0484 0.2551 0.2037 0.165 Uiso 1 1 calc R
H91C H -0.0367 0.2273 0.2626 0.165 Uiso 1 1 calc R
C92 C 0.1167(2) 0.23187(13) 0.31065(17) 0.0866(17) Uani 1 1 d .
H92A H 0.1682 0.2336 0.3187 0.130 Uiso 1 1 calc R
H92B H 0.1033 0.2078 0.2796 0.130 Uiso 1 1 calc R
H92C H 0.0973 0.2183 0.3427 0.130 Uiso 1 1 calc R
C93 C 0.09547(16) 0.41988(12) 0.43415(13) 0.0420(11) Uani 1 1 d .
C94 C 0.16635(16) 0.39895(13) 0.43716(13) 0.0429(11) Uani 1 1 d .
C95 C 0.00627(16) 0.46654(14) 0.38356(13) 0.0500(12) Uani 1 1 d .
H95 H -0.0123 0.4844 0.3507 0.060 Uiso 1 1 calc R
C96 C -0.03866(17) 0.46136(14) 0.42718(15) 0.0574(13) Uani 1 1 d .
C97 C -0.01346(18) 0.43381(15) 0.47207(15) 0.0601(13) Uani 1 1 d .
C98 C 0.05559(19) 0.41198(14) 0.47921(14) 0.0607(13) Uani 1 1 d .
C99 C 0.0924(2) 0.37943(15) 0.52345(15) 0.0725(15) Uani 1 1 d .
H99 H 0.0694 0.3736 0.5546 0.087 Uiso 1 1 calc R
C100 C 0.1537(2) 0.35809(15) 0.52345(15) 0.0694(15) Uani 1 1 d .
H100 H 0.1718 0.3361 0.5535 0.083 Uiso 1 1 calc R
C101 C 0.19726(19) 0.36597(16) 0.47915(14) 0.0664(14) Uani 1 1 d .
C102 C 0.26394(18) 0.34328(14) 0.47734(14) 0.0577(13) Uani 1 1 d .
C103 C 0.29713(17) 0.35520(14) 0.43215(15) 0.0584(13) Uani 1 1 d .
C104 C 0.26410(16) 0.39122(12) 0.39231(14) 0.0468(12) Uani 1 1 d .
H104 H 0.2887 0.4009 0.3629 0.056 Uiso 1 1 calc R
C105 C -0.10900(17) 0.48288(16) 0.41759(16) 0.0834(16) Uani 1 1 d .
H10J H -0.1431 0.4540 0.4199 0.125 Uiso 1 1 calc R
H10K H -0.1172 0.4991 0.3811 0.125 Uiso 1 1 calc R
H10L H -0.1145 0.5102 0.4452 0.125 Uiso 1 1 calc R
C106 C -0.06014(19) 0.42669(16) 0.51762(15) 0.0947(16) Uani 1 1 d .
H10G H -0.0776 0.4617 0.5276 0.142 Uiso 1 1 calc R
H10H H -0.0323 0.4104 0.5497 0.142 Uiso 1 1 calc R
H10I H -0.1001 0.4034 0.5045 0.142 Uiso 1 1 calc R
C107 C 0.2980(2) 0.30936(16) 0.52322(16) 0.0900(18) Uani 1 1 d .
H10D H 0.2995 0.2721 0.5110 0.135 Uiso 1 1 calc R
H10E H 0.2709 0.3116 0.5540 0.135 Uiso 1 1 calc R
H10F H 0.3461 0.3221 0.5348 0.135 Uiso 1 1 calc R
C108 C 0.36531(19) 0.33133(15) 0.42384(16) 0.0722(15) Uani 1 1 d .
H10A H 0.4010 0.3405 0.4548 0.108 Uiso 1 1 calc R
H10B H 0.3797 0.3453 0.3900 0.108 Uiso 1 1 calc R
H10C H 0.3605 0.2923 0.4212 0.108 Uiso 1 1 calc R

loop_
_atom_site_aniso_label
_atom_site_aniso_U_11
_atom_site_aniso_U_22
_atom_site_aniso_U_33
_atom_site_aniso_U_23
_atom_site_aniso_U_13
_atom_site_aniso_U_12
Co1 0.0309(2) 0.0518(3) 0.0359(3) 0.0015(2) 0.0084(2) 0.0082(2)
Co2 0.0250(2) 0.0391(3) 0.0342(2) -0.0004(2) 0.00177(19) 0.0020(2)
Fe1 0.0215(2) 0.0577(3) 0.0366(3) 0.0013(3) 0.0010(2) -0.0018(2)
Fe2 0.0339(2) 0.0405(3) 0.0320(3) 0.0042(2) -0.0010(2) -0.0027(2)
Fe3 0.0243(2) 0.0395(3) 0.0391(3) 0.0040(2) 0.0031(2) -0.0026(2)
N1 0.0303(14) 0.0585(18) 0.0381(16) 0.0089(15) 0.0058(13) 0.0003(14)
N2 0.0332(14) 0.0559(18) 0.0272(15) -0.0040(14) 0.0063(12) -0.0093(14)
N3 0.0404(14) 0.0298(15) 0.0230(14) -0.0013(12) 0.0011(12) 0.0011(13)
N4 0.0306(14) 0.0417(16) 0.0304(15) -0.0009(13) -0.0029(12) -0.0110(13)
N5 0.0209(12) 0.0297(15) 0.0271(14) -0.0006(12) -0.0056(11) 0.0011(12)
N6 0.0251(13) 0.0509(17) 0.0272(14) 0.0076(13) 0.0100(11) 0.0053(13)
N7 0.0627(19) 0.101(3) 0.085(2) 0.022(2) 0.0393(17) 0.0196(19)
N8 0.0570(18) 0.084(2) 0.071(2) -0.0128(18) 0.0135(16) 0.0306(17)
N9 0.081(2) 0.070(2) 0.066(2) -0.0126(18) 0.0343(16) -0.0006(18)
N10 0.0465(17) 0.063(2) 0.064(2) -0.0092(17) -0.0083(16) 0.0076(16)
N11 0.0623(19) 0.069(2) 0.0549(19) -0.0042(17) 0.0117(16) -0.0166(17)
N12 0.0404(16) 0.079(2) 0.067(2) -0.0025(18) 0.0218(14) 0.0023(16)
N13 0.0223(14) 0.066(2) 0.0652(19) 0.0087(17) 0.0002(14) 0.0161(14)
N14 0.0228(14) 0.073(2) 0.093(2) -0.0254(18) 0.0289(14) -0.0066(15)
N15 0.0291(14) 0.0680(19) 0.0283(15) -0.0027(14) 0.0096(12) 0.0030(14)
N16 0.0229(13) 0.0610(19) 0.0490(17) -0.0069(15) 0.0037(13) -0.0178(13)
N17 0.0366(14) 0.0518(17) 0.0192(14) 0.0106(13) 0.0018(12) -0.0151(13)
N18 0.0282(14) 0.0498(17) 0.0287(15) -0.0001(13) -0.0026(12) -0.0104(13)
N19 0.0436(16) 0.0385(16) 0.0336(16) 0.0079(13) -0.0057(13) -0.0021(14)
N20 0.0211(13) 0.0449(16) 0.0326(15) -0.0071(13) -0.0081(12) -0.0045(12)
N21 0.0221(13) 0.0263(14) 0.0429(16) -0.0014(13) -0.0009(12) -0.0031(12)
N22 0.0487(16) 0.0382(17) 0.0396(16) 0.0070(14) 0.0065(13) 0.0041(14)
N23 0.0302(14) 0.0412(16) 0.0489(17) 0.0022(14) 0.0102(13) -0.0029(13)
N24 0.0346(15) 0.0478(17) 0.0433(16) 0.0171(14) 0.0043(13) -0.0038(14)
C1 0.0218(16) 0.061(2) 0.0309(19) 0.0094(17) 0.0115(14) 0.0029(16)
C2 0.0276(17) 0.039(2) 0.041(2) 0.0042(17) -0.0012(15) 0.0058(16)
C3 0.0238(15) 0.039(2) 0.0178(16) -0.0028(15) 0.0023(13) 0.0076(15)
C4 0.0243(16) 0.0311(18) 0.0203(16) 0.0005(15) -0.0066(14) 0.0008(15)
C5 0.0246(15) 0.0294(18) 0.0224(16) -0.0039(15) -0.0038(14) -0.0050(14)
C6 0.0106(14) 0.0435(19) 0.0294(18) 0.0008(16) 0.0042(13) 0.0126(14)
C7 0.0294(18) 0.095(3) 0.046(2) 0.003(2) 0.0124(17) 0.012(2)
C8 0.0463(19) 0.046(2) 0.055(2) -0.0089(18) 0.0131(17) 0.0278(17)
C9 0.058(2) 0.049(2) 0.036(2) -0.0010(18) 0.0149(17) 0.0132(19)
C10 0.0258(17) 0.039(2) 0.047(2) -0.0065(17) -0.0023(16) 0.0083(16)
C11 0.0380(18) 0.056(2) 0.0260(18) -0.0069(17) 0.0048(16) -0.0057(17)
C12 0.0284(17) 0.042(2) 0.042(2) -0.0038(17) 0.0001(16) 0.0095(16)
C13 0.0300(19) 0.062(3) 0.087(3) -0.004(2) 0.0145(19) 0.0000(19)
C14 0.066(3) 0.082(3) 0.090(3) -0.019(3) -0.011(3) -0.001(2)
C15 0.048(2) 0.072(3) 0.077(3) 0.010(2) -0.018(2) 0.002(2)
C16 0.062(2) 0.063(3) 0.052(2) 0.022(2) -0.015(2) 0.002(2)
C17 0.058(2) 0.095(3) 0.080(3) 0.014(3) 0.014(2) 0.019(2)
C18 0.047(2) 0.067(3) 0.057(2) 0.011(2) -0.033(2) 0.011(2)
C19 0.079(3) 0.073(3) 0.086(3) 0.018(2) 0.018(2) 0.016(2)
C20 0.056(2) 0.080(3) 0.073(3) 0.007(2) 0.013(2) -0.005(2)
C21 0.0387(19) 0.058(2) 0.062(2) -0.009(2) 0.0177(18) -0.0038(19)
C22 0.061(3) 0.079(3) 0.101(3) -0.034(3) 0.009(2) -0.009(2)
C23 0.033(2) 0.077(3) 0.079(3) -0.014(2) 0.008(2) -0.001(2)
C24 0.095(3) 0.063(3) 0.112(3) -0.053(2) -0.017(3) 0.005(3)
C25 0.101(3) 0.108(4) 0.070(3) 0.024(3) 0.013(3) -0.005(3)
C26 0.100(3) 0.084(3) 0.050(3) 0.012(2) -0.021(2) 0.008(3)
C27 0.056(3) 0.098(3) 0.138(4) -0.001(3) 0.005(3) 0.013(3)
C28 0.082(3) 0.160(5) 0.173(4) -0.068(4) 0.073(3) -0.003(3)
C29 0.0357(17) 0.061(2) 0.0236(17) -0.0068(17) 0.0142(14) -0.0081(17)
C30 0.044(2) 0.066(2) 0.034(2) -0.0119(19) 0.0061(17) 0.0014(19)
C31 0.0315(18) 0.076(3) 0.039(2) 0.0183(19) 0.0085(16) 0.0110(18)
C32 0.0349(18) 0.060(2) 0.0211(17) 0.0010(17) 0.0077(15) -0.0071(17)
C33 0.0313(18) 0.068(2) 0.033(2) -0.0019(18) 0.0037(16) 0.0113(18)
C34 0.0359(19) 0.053(2) 0.053(2) -0.0038(19) 0.0060(17) -0.0113(18)
C35 0.074(3) 0.086(3) 0.049(2) -0.007(2) 0.011(2) -0.033(2)
C36 0.074(2) 0.084(3) 0.039(2) 0.000(2) 0.0155(19) -0.033(2)
C37 0.060(2) 0.082(3) 0.032(2) 0.010(2) 0.0131(17) -0.027(2)
C38 0.055(2) 0.070(3) 0.042(2) -0.011(2) 0.0111(18) -0.019(2)
C39 0.062(2) 0.063(2) 0.035(2) 0.0010(19) 0.0044(18) -0.025(2)
C40 0.069(2) 0.059(2) 0.044(2) -0.002(2) 0.0148(19) -0.024(2)
C41 0.064(2) 0.100(3) 0.036(2) 0.000(2) 0.0105(19) 0.008(2)
C42 0.066(3) 0.075(3) 0.074(3) -0.021(2) 0.010(2) -0.019(2)
C43 0.100(3) 0.114(3) 0.0199(19) 0.007(2) 0.0210(19) -0.042(3)
C44 0.082(3) 0.083(3) 0.0271(19) -0.005(2) 0.0163(18) -0.026(2)
C45 0.0460(19) 0.043(2) 0.0327(19) 0.0028(17) 0.0066(16) -0.0075(17)
C46 0.0319(18) 0.054(2) 0.039(2) 0.0137(18) 0.0041(16) 0.0034(17)
C47 0.051(2) 0.061(2) 0.035(2) -0.0021(19) -0.0027(18) -0.0146(19)
C48 0.053(2) 0.049(2) 0.048(2) -0.0042(19) 0.0026(18) -0.0260(18)
C49 0.0381(19) 0.052(2) 0.052(2) -0.0077(19) 0.0078(17) -0.0171(18)
C50 0.0382(19) 0.062(2) 0.063(2) 0.016(2) 0.0110(18) -0.0234(18)
C51 0.064(2) 0.084(3) 0.076(3) 0.009(2) 0.026(2) -0.029(2)
C52 0.046(2) 0.062(2) 0.043(2) 0.0095(19) 0.0027(18) -0.0215(19)
C53 0.046(2) 0.072(3) 0.035(2) 0.0190(19) -0.0081(18) 0.003(2)
C54 0.049(2) 0.110(3) 0.022(2) 0.003(2) 0.0021(17) -0.013(2)
C55 0.069(2) 0.115(3) 0.023(2) 0.006(2) 0.0049(18) -0.028(2)
C56 0.051(2) 0.089(3) 0.046(2) -0.005(2) -0.0003(19) -0.021(2)
C57 0.050(2) 0.074(3) 0.050(2) -0.022(2) 0.0028(19) -0.024(2)
C58 0.059(2) 0.089(3) 0.060(3) -0.016(2) 0.005(2) -0.034(2)
C59 0.050(2) 0.168(4) 0.021(2) 0.034(2) -0.0018(18) -0.019(3)
C60 0.131(4) 0.149(4) 0.066(3) -0.030(3) -0.002(3) -0.072(3)
C61 0.0302(17) 0.038(2) 0.040(2) 0.0006(17) -0.0084(16) -0.0008(16)
C62 0.0395(19) 0.041(2) 0.034(2) 0.0017(17) -0.0078(16) -0.0068(17)
C63 0.060(2) 0.047(2) 0.049(2) 0.0087(19) -0.0140(19) -0.001(2)
C64 0.097(3) 0.019(2) 0.105(3) -0.004(2) -0.028(3) 0.004(2)
C65 0.078(3) 0.055(2) 0.059(3) 0.004(2) -0.034(2) 0.020(2)
C66 0.058(2) 0.056(2) 0.069(3) -0.004(2) -0.008(2) 0.009(2)
C67 0.059(2) 0.049(2) 0.082(3) 0.006(2) -0.036(2) -0.005(2)
C68 0.037(2) 0.077(3) 0.073(3) -0.002(2) -0.028(2) -0.005(2)
C69 0.0339(18) 0.048(2) 0.046(2) -0.0027(18) -0.0096(17) 0.0011(17)
C70 0.0290(18) 0.057(2) 0.060(2) -0.012(2) -0.0014(18) -0.0060(18)
C71 0.045(2) 0.056(2) 0.037(2) -0.0010(18) 0.0077(17) -0.0055(19)
C72 0.0370(18) 0.038(2) 0.0352(19) -0.0022(17) 0.0017(16) -0.0094(16)
C73 0.116(4) 0.073(3) 0.103(4) -0.013(3) -0.028(3) 0.028(3)
C74 0.114(3) 0.078(3) 0.115(4) 0.003(3) -0.057(3) 0.056(3)
C75 0.074(3) 0.067(3) 0.064(3) -0.008(2) -0.032(2) -0.006(2)
C76 0.051(2) 0.042(2) 0.077(3) -0.002(2) 0.004(2) 0.0029(19)
C77 0.0297(17) 0.038(2) 0.057(2) 0.0024(18) 0.0090(16) -0.0022(16)
C78 0.0413(19) 0.031(2) 0.057(2) 0.0102(18) -0.0033(18) -0.0063(17)
C79 0.0325(17) 0.0309(19) 0.0302(19) -0.0006(16) -0.0042(15) 0.0001(15)
C80 0.0319(18) 0.050(2) 0.049(2) -0.0029(18) 0.0041(16) -0.0126(17)
C81 0.0326(19) 0.044(2) 0.060(2) 0.0012(19) -0.0089(18) -0.0001(17)
C82 0.049(2) 0.029(2) 0.052(2) 0.0052(18) -0.0064(18) -0.0071(17)
C83 0.089(3) 0.018(2) 0.093(3) 0.004(2) -0.013(2) -0.008(2)
C84 0.068(3) 0.063(3) 0.098(3) -0.008(2) -0.032(2) -0.016(2)
C85 0.056(2) 0.029(2) 0.077(3) 0.009(2) -0.013(2) -0.0096(18)
C86 0.086(3) 0.062(3) 0.112(4) -0.004(3) -0.017(3) -0.025(2)
C87 0.061(2) 0.034(2) 0.102(3) -0.005(2) -0.025(2) -0.007(2)
C88 0.040(2) 0.044(2) 0.063(2) 0.0115(19) 0.0037(18) 0.0036(18)
C89 0.0355(19) 0.035(2) 0.064(2) -0.0042(19) -0.0097(18) 0.0044(17)
C90 0.054(2) 0.058(3) 0.106(3) 0.019(2) -0.030(2) -0.005(2)
C91 0.103(3) 0.049(3) 0.157(4) 0.010(3) -0.054(3) -0.034(2)
C92 0.090(3) 0.030(2) 0.126(4) 0.008(2) -0.031(3) -0.004(2)
C93 0.0447(19) 0.038(2) 0.044(2) 0.0071(17) 0.0109(16) -0.0131(17)
C94 0.0419(19) 0.048(2) 0.037(2) 0.0175(17) -0.0031(17) -0.0027(18)
C95 0.0417(19) 0.066(3) 0.045(2) 0.0014(19) 0.0161(17) -0.0084(19)
C96 0.0369(19) 0.066(3) 0.073(3) -0.009(2) 0.0190(18) -0.0099(19)
C97 0.054(2) 0.064(3) 0.066(2) -0.011(2) 0.0229(19) -0.020(2)
C98 0.077(2) 0.055(2) 0.054(2) 0.006(2) 0.0250(19) -0.026(2)
C99 0.104(3) 0.062(3) 0.058(2) 0.005(2) 0.033(2) -0.007(2)
C100 0.076(3) 0.073(3) 0.060(3) 0.007(2) 0.010(2) -0.007(2)
C101 0.064(2) 0.092(3) 0.043(2) 0.007(2) 0.0052(19) -0.027(2)
C102 0.048(2) 0.067(3) 0.054(2) 0.001(2) -0.008(2) 0.002(2)
C103 0.040(2) 0.066(3) 0.067(3) 0.008(2) -0.0045(19) 0.006(2)
C104 0.043(2) 0.042(2) 0.052(2) 0.0154(18) -0.0072(18) 0.0102(18)
C105 0.044(2) 0.105(3) 0.108(3) -0.034(3) 0.034(2) -0.001(2)
C106 0.102(3) 0.092(3) 0.109(3) -0.027(3) 0.078(2) -0.045(2)
C107 0.106(3) 0.076(3) 0.078(3) 0.029(2) -0.023(3) 0.010(3)
C108 0.068(3) 0.062(3) 0.080(3) 0.004(2) -0.011(2) 0.005(2)

loop_
_atom_type_symbol
_atom_type_description
_atom_type_scat_dispersion_real
_atom_type_scat_dispersion_imag
_atom_type_scat_source
C C 0.0033 0.0016 'International Tables Vol C Tables 4.2.6.8 and 6.1.1.4'
H H 0.0000 0.0000 'International Tables Vol C Tables 4.2.6.8 and 6.1.1.4'
N N 0.0061 0.0033 'International Tables Vol C Tables 4.2.6.8 and 6.1.1.4'
Fe Fe 0.3463 0.8444 'International Tables Vol C Tables 4.2.6.8 and 6.1.1.4'
Co Co 0.3494 0.9721 'International Tables Vol C Tables 4.2.6.8 and 6.1.1.4'

loop_
_geom_angle_atom_site_label_1
_geom_angle_atom_site_label_2
_geom_angle_atom_site_label_3
_geom_angle
C8 Co1 C2 176.83(15)
C8 Co1 C9 91.47(14)
C2 Co1 C9 89.25(14)
C8 Co1 C3 88.53(14)
C2 Co1 C3 88.37(13)
C9 Co1 C3 90.52(13)
C8 Co1 C7 89.75(15)
C2 Co1 C7 93.35(14)
C9 Co1 C7 89.13(15)
C3 Co1 C7 178.24(14)
C8 Co1 C1 92.28(14)
C2 Co1 C1 87.15(13)
C9 Co1 C1 175.39(14)
C3 Co1 C1 92.25(12)
C7 Co1 C1 88.21(14)
C10 Co2 C4 88.41(13)
C10 Co2 C12 91.44(13)
C4 Co2 C12 178.33(13)
C10 Co2 C5 88.12(13)
C4 Co2 C5 89.72(12)
C12 Co2 C5 91.93(12)
C10 Co2 C6 176.44(12)
C4 Co2 C6 93.21(12)
C12 Co2 C6 87.03(12)
C5 Co2 C6 88.72(12)
C10 Co2 C11 88.69(14)
C4 Co2 C11 88.61(12)
C12 Co2 C11 89.73(13)
C5 Co2 C11 176.44(13)
C6 Co2 C11 94.51(13)
N4 Fe1 N1 87.41(9)
N4 Fe1 N16 98.66(9)
N1 Fe1 N16 90.17(10)
N4 Fe1 N15 97.65(10)
N1 Fe1 N15 166.23(10)
N16 Fe1 N15 76.44(10)
N4 Fe1 N13 90.07(9)
N1 Fe1 N13 102.38(10)
N16 Fe1 N13 165.06(10)
N15 Fe1 N13 90.46(10)
N4 Fe1 N14 166.40(11)
N1 Fe1 N14 92.97(10)
N16 Fe1 N14 94.93(10)
N15 Fe1 N14 85.11(10)
N13 Fe1 N14 76.57(10)
N2 Fe2 N17 91.09(10)
N2 Fe2 N5 88.47(10)
N17 Fe2 N5 90.78(9)
N2 Fe2 N19 173.93(10)
N17 Fe2 N19 94.92(10)
N5 Fe2 N19 92.27(10)
N2 Fe2 N20 91.48(10)
N17 Fe2 N20 175.53(10)
N5 Fe2 N20 92.94(10)
N19 Fe2 N20 82.47(10)
N2 Fe2 N18 93.63(10)
N17 Fe2 N18 82.70(10)
N5 Fe2 N18 173.18(10)
N19 Fe2 N18 86.32(10)
N20 Fe2 N18 93.49(10)
N3 Fe3 N23 173.38(10)
N3 Fe3 N6 86.60(10)
N23 Fe3 N6 89.99(10)
N3 Fe3 N22 95.54(10)
N23 Fe3 N22 88.49(11)
N6 Fe3 N22 173.27(10)
N3 Fe3 N24 92.70(10)
N23 Fe3 N24 82.05(10)
N6 Fe3 N24 96.62(10)
N22 Fe3 N24 89.66(10)
N3 Fe3 N21 93.47(10)
N23 Fe3 N21 92.31(10)
N6 Fe3 N21 91.76(9)
N22 Fe3 N21 81.75(10)
N24 Fe3 N21 169.87(10)
C1 N1 Fe1 167.1(3)
C2 N2 Fe2 168.1(2)
C3 N3 Fe3 168.6(2)
C4 N4 Fe1 159.3(2)
C5 N5 Fe2 167.2(2)
C6 N6 Fe3 166.7(2)
C15 N13 C13 111.4(3)
C15 N13 Fe1 131.0(2)
C13 N13 Fe1 117.6(2)
C24 N14 C14 119.4(3)
C24 N14 Fe1 127.6(3)
C14 N14 Fe1 113.0(2)
C31 N15 C29 113.2(3)
C31 N15 Fe1 130.3(2)
C29 N15 Fe1 116.42(19)
C30 N16 C40 116.0(3)
C30 N16 Fe1 117.1(2)
C40 N16 Fe1 126.8(2)
C47 N17 C45 115.3(3)
C47 N17 Fe2 130.0(2)
C45 N17 Fe2 114.67(18)
C56 N18 C46 115.8(3)
C56 N18 Fe2 131.6(2)
C46 N18 Fe2 112.49(19)
C63 N19 C61 118.1(3)
C63 N19 Fe2 128.7(2)
C61 N19 Fe2 113.2(2)
C72 N20 C62 116.4(2)
C72 N20 Fe2 130.58(19)
C62 N20 Fe2 112.86(19)
C79 N21 C77 115.8(2)
C79 N21 Fe3 129.73(19)
C77 N21 Fe3 113.69(19)
C88 N22 C78 114.9(2)
C88 N22 Fe3 130.8(2)
C78 N22 Fe3 113.95(19)
C95 N23 C93 117.3(3)
C95 N23 Fe3 128.5(2)
C93 N23 Fe3 114.2(2)
C94 N24 C104 115.9(3)
C94 N24 Fe3 114.7(2)
C104 N24 Fe3 128.5(2)
N1 C1 Co1 171.3(3)
N2 C2 Co1 172.0(3)
N3 C3 Co1 174.6(2)
N4 C4 Co2 178.8(3)
N5 C5 Co2 171.8(2)
N6 C6 Co2 166.9(2)
N7 C7 Co1 178.9(4)
N8 C8 Co1 175.8(3)
N9 C9 Co1 178.5(3)
N10 C10 Co2 176.6(3)
N11 C11 Co2 177.6(3)
N12 C12 Co2 179.0(3)
C14 C13 N13 112.0(3)
C14 C13 C18 125.8(3)
N13 C13 C18 122.2(3)
N14 C14 C13 120.8(3)
N14 C14 C21 122.8(3)
C13 C14 C21 116.4(3)
N13 C15 C16 127.8(3)
C17 C16 C15 118.2(4)
C17 C16 C25 124.4(4)
C15 C16 C25 117.4(3)
C16 C17 C18 119.0(4)
C16 C17 C26 125.7(4)
C18 C17 C26 115.3(3)
C17 C18 C13 121.4(3)
C17 C18 C19 125.3(3)
C13 C18 C19 113.1(3)
C20 C19 C18 121.2(4)
C19 C20 C21 128.9(4)
C22 C21 C20 131.9(3)
C22 C21 C14 113.5(3)
C20 C21 C14 114.5(3)
C21 C22 C23 126.0(4)
C21 C22 C27 114.9(4)
C23 C22 C27 119.1(4)
C22 C23 C28 129.1(3)
C22 C23 C24 117.6(3)
C28 C23 C24 113.2(3)
N14 C24 C23 120.6(4)
N15 C29 C34 124.1(3)
N15 C29 C30 114.9(3)
C34 C29 C30 121.0(3)
N16 C30 C37 124.8(3)
N16 C30 C29 114.9(3)
C37 C30 C29 120.3(3)
N15 C31 C32 125.6(3)
C33 C32 C31 120.1(3)
C33 C32 C41 122.0(3)
C31 C32 C41 117.9(3)
C32 C33 C34 116.7(3)
C32 C33 C42 120.8(3)
C34 C33 C42 122.5(3)
C29 C34 C33 120.1(3)
C29 C34 C35 116.7(3)
C33 C34 C35 122.8(3)
C36 C35 C34 121.2(3)
C35 C36 C37 122.4(3)
C30 C37 C36 118.3(3)
C30 C37 C38 117.4(3)
C36 C37 C38 124.0(3)
C39 C38 C37 118.5(3)
C39 C38 C43 122.6(3)
C37 C38 C43 118.8(3)
C38 C39 C40 120.1(3)
C38 C39 C44 120.9(3)
C40 C39 C44 119.0(3)
N16 C40 C39 123.0(3)
C50 C45 N17 124.1(3)
C50 C45 C46 122.1(3)
N17 C45 C46 113.8(3)
N18 C46 C45 115.9(3)
N18 C46 C53 123.0(3)
C45 C46 C53 121.1(3)
N17 C47 C48 123.5(3)
C49 C48 C47 119.4(3)
C49 C48 C57 123.2(3)
C47 C48 C57 117.2(3)
C48 C49 C50 118.2(3)
C48 C49 C58 119.5(3)
C50 C49 C58 122.1(3)
C45 C50 C49 119.3(3)
C45 C50 C51 113.7(3)
C49 C50 C51 126.9(3)
C52 C51 C50 123.7(3)
C51 C52 C53 122.6(3)
C52 C53 C46 116.7(3)
C52 C53 C54 126.0(3)
C46 C53 C54 117.3(3)
C55 C54 C53 117.8(3)
C55 C54 C59 127.5(3)
C53 C54 C59 114.6(3)
C54 C55 C56 121.4(3)
C54 C55 C60 121.6(3)
C56 C55 C60 117.1(3)
N18 C56 C55 124.7(3)
N19 C61 C62 115.9(3)
N19 C61 C66 124.1(3)
C62 C61 C66 119.9(3)
N20 C62 C69 123.1(3)
N20 C62 C61 115.1(3)
C69 C62 C61 121.8(3)
N19 C63 C64 121.7(3)
C65 C64 C63 120.9(3)
C65 C64 C73 122.7(3)
C63 C64 C73 116.1(3)
C64 C65 C66 117.6(3)
C64 C65 C74 122.2(3)
C66 C65 C74 120.2(3)
C67 C66 C65 125.6(3)
C67 C66 C61 116.9(3)
C65 C66 C61 117.5(3)
C68 C67 C66 122.9(3)
C67 C68 C69 121.5(3)
C62 C69 C70 119.7(3)
C62 C69 C68 116.8(3)
C70 C69 C68 123.4(3)
C69 C70 C71 116.6(3)
C69 C70 C75 125.0(3)
C71 C70 C75 118.4(3)
C72 C71 C70 117.9(3)
C72 C71 C76 122.2(3)
C70 C71 C76 119.8(3)
N20 C72 C71 126.3(3)
N21 C77 C82 126.4(3)
N21 C77 C78 116.2(3)
C82 C77 C78 117.4(3)
N22 C78 C85 124.1(3)
N22 C78 C77 113.0(3)
C85 C78 C77 122.8(3)
N21 C79 C80 122.8(3)
C81 C80 C79 119.4(3)
C81 C80 C89 124.0(3)
C79 C80 C89 116.4(3)
C80 C81 C82 119.3(3)
C80 C81 C90 118.1(3)
C82 C81 C90 122.6(3)
C81 C82 C83 124.8(3)
C81 C82 C77 116.1(3)
C83 C82 C77 119.0(3)
C84 C83 C82 122.0(3)
C83 C84 C85 122.8(3)
C78 C85 C84 115.7(3)
C78 C85 C86 117.9(3)
C84 C85 C86 126.3(3)
C87 C86 C85 118.6(3)
C87 C86 C91 121.2(3)
C85 C86 C91 120.1(3)
C88 C87 C86 118.5(3)
C88 C87 C92 122.0(3)
C86 C87 C92 119.1(3)
N22 C88 C87 125.8(3)
N23 C93 C94 115.6(3)
N23 C93 C98 124.2(3)
C94 C93 C98 120.1(3)
N24 C94 C101 123.3(3)
N24 C94 C93 113.2(3)
C101 C94 C93 123.5(3)
N23 C95 C96 122.9(3)
C97 C96 C105 123.4(3)
C97 C96 C95 118.1(3)
C105 C96 C95 118.3(3)
C96 C97 C98 121.6(3)
C96 C97 C106 119.1(3)
C98 C97 C106 119.3(3)
C97 C98 C93 115.7(3)
C97 C98 C99 130.6(3)
C93 C98 C99 113.5(3)
C100 C99 C98 125.1(4)
C99 C100 C101 123.5(4)
C94 C101 C102 120.7(3)
C94 C101 C100 113.9(3)
C102 C101 C100 125.4(3)
C103 C102 C101 117.3(3)
C103 C102 C107 122.1(3)
C101 C102 C107 120.6(3)
C102 C103 C104 118.9(3)
C102 C103 C108 122.5(3)
C104 C103 C108 118.6(3)
N24 C104 C103 123.8(3)

loop_
_geom_bond_atom_site_label_1
_geom_bond_atom_site_label_2
_geom_bond_distance
Co1 C8 1.831(3)
Co1 C2 1.880(3)
Co1 C9 1.887(3)
Co1 C3 1.897(3)
Co1 C7 1.921(3)
Co1 C1 1.925(3)
Co2 C10 1.823(3)
Co2 C4 1.859(3)
Co2 C12 1.869(3)
Co2 C5 1.872(3)
Co2 C6 1.892(3)
Co2 C11 1.900(3)
Fe1 N4 2.024(2)
Fe1 N1 2.054(3)
Fe1 N16 2.080(3)
Fe1 N15 2.093(3)
Fe1 N13 2.100(3)
Fe1 N14 2.129(3)
Fe2 N2 1.944(2)
Fe2 N17 1.954(2)
Fe2 N5 1.956(2)
Fe2 N19 1.961(2)
Fe2 N20 1.962(2)
Fe2 N18 1.977(2)
Fe3 N3 1.945(2)
Fe3 N23 1.948(3)
Fe3 N6 1.961(2)
Fe3 N22 1.960(2)
Fe3 N24 1.963(2)
Fe3 N21 1.971(2)
N1 C1 1.143(4)
N2 C2 1.164(4)
N3 C3 1.161(4)
N4 C4 1.187(3)
N5 C5 1.169(3)
N6 C6 1.184(4)
N7 C7 1.137(4)
N8 C8 1.197(4)
N9 C9 1.158(4)
N10 C10 1.209(4)
N11 C11 1.140(4)
N12 C12 1.195(4)
N13 C15 1.306(5)
N13 C13 1.408(4)
N14 C24 1.346(5)
N14 C14 1.379(5)
N15 C31 1.360(4)
N15 C29 1.370(4)
N16 C30 1.362(4)
N16 C40 1.366(4)
N17 C47 1.354(4)
N17 C45 1.385(4)
N18 C56 1.336(4)
N18 C46 1.391(4)
N19 C63 1.335(4)
N19 C61 1.354(4)
N20 C72 1.346(4)
N20 C62 1.369(4)
N21 C79 1.327(4)
N21 C77 1.349(4)
N22 C88 1.368(4)
N22 C78 1.398(4)
N23 C95 1.330(4)
N23 C93 1.351(4)
N24 C94 1.358(4)
N24 C104 1.370(4)
C13 C14 1.384(5)
C13 C18 1.434(5)
C14 C21 1.537(5)
C15 C16 1.473(5)
C16 C17 1.298(5)
C16 C25 1.544(6)
C17 C18 1.347(5)
C17 C26 1.522(5)
C18 C19 1.480(5)
C19 C20 1.282(6)
C20 C21 1.363(5)
C21 C22 1.356(5)
C22 C23 1.369(6)
C22 C27 1.628(5)
C23 C28 1.480(6)
C23 C24 1.507(5)
C29 C34 1.408(4)
C29 C30 1.432(4)
C30 C37 1.400(5)
C31 C32 1.444(4)
C32 C33 1.326(4)
C32 C41 1.500(4)
C33 C34 1.438(4)
C33 C42 1.505(5)
C34 C35 1.474(5)
C35 C36 1.335(5)
C36 C37 1.429(5)
C37 C38 1.437(5)
C38 C39 1.368(5)
C38 C43 1.512(5)
C39 C40 1.415(5)
C39 C44 1.580(4)
C45 C50 1.381(4)
C45 C46 1.430(4)
C46 C53 1.432(5)
C47 C48 1.433(5)
C48 C49 1.363(5)
C48 C57 1.509(4)
C49 C50 1.417(5)
C49 C58 1.518(5)
C50 C51 1.504(5)
C51 C52 1.316(5)
C52 C53 1.396(5)
C53 C54 1.454(5)
C54 C55 1.346(5)
C54 C59 1.494(5)
C55 C56 1.397(5)
C55 C60 1.534(5)
C61 C62 1.414(4)
C61 C66 1.455(4)
C62 C69 1.401(4)
C63 C64 1.443(5)
C64 C65 1.406(5)
C64 C73 1.540(5)
C65 C66 1.408(5)
C65 C74 1.483(5)
C66 C67 1.399(5)
C67 C68 1.360(5)
C68 C69 1.449(4)
C69 C70 1.433(5)
C70 C71 1.447(4)
C70 C75 1.482(5)
C71 C72 1.376(4)
C71 C76 1.514(4)
C77 C82 1.421(4)
C77 C78 1.430(4)
C78 C85 1.402(4)
C79 C80 1.461(4)
C80 C81 1.361(4)
C80 C89 1.531(4)
C81 C82 1.410(4)
C81 C90 1.525(4)
C82 C83 1.410(4)
C83 C84 1.326(5)
C84 C85 1.435(5)
C85 C86 1.436(5)
C86 C87 1.414(5)
C86 C91 1.506(5)
C87 C88 1.379(5)
C87 C92 1.491(5)
C93 C94 1.447(4)
C93 C98 1.448(5)
C94 C101 1.391(5)
C95 C96 1.475(5)
C96 C97 1.337(5)
C96 C105 1.440(5)
C97 C98 1.419(5)
C97 C106 1.541(5)
C98 C99 1.463(5)
C99 C100 1.289(5)
C100 C101 1.479(5)
C101 C102 1.404(5)
C102 C103 1.391(5)
C102 C107 1.491(5)
C103 C104 1.416(5)
C103 C108 1.476(5)

loop_
_platon_squeeze_void_nr
_platon_squeeze_void_average_x
_platon_squeeze_void_average_y
_platon_squeeze_void_average_z
_platon_squeeze_void_volume
_platon_squeeze_void_count_electrons
1 0.500 0.312 0.187 3310.5 1584.9
